data_1517234
loop_
_publ_author_name
'Su, Lin'
'Zhu, Ting-Shun'
'Xu, Ming-Hua'

_publ_section_title
;
 Indium-Mediated Asymmetric Intramolecular Allenylation of
 N-tert-Butanesulfinyl Imines: Efficient and Practical Access to Chiral
 3-Allenyl-4-aminochromanes.
;
_journal_issue 16
_journal_name_full 'Organic letters'
_journal_page_first 4118
_journal_page_last 4121
_journal_paper_doi 10.1021/ol501815e
_journal_volume 16
_journal_year 2014
_chemical_absolute_configuration S
_chemical_formula_sum 'C16 H17 N O2 S'
_chemical_formula_weight 287.37
_chemical_name_systematic
; 
 ? 
;
_space_group_IT_number 5
_symmetry_space_group_name_Hall 'C 2y'
_symmetry_space_group_name_H-M 'C 1 2 1'
_atom_sites_solution_hydrogens geom
_atom_sites_solution_primary direct
_atom_sites_solution_secondary difmap
_audit_creation_method SHELXL-97
_cell_angle_alpha 90.00
_cell_angle_beta 110.988(3)
_cell_angle_gamma 90.00
_cell_formula_units_Z 4
_cell_length_a 19.1174(6)
_cell_length_b 6.6815(2)
_cell_length_c 13.5889(3)
_cell_measurement_temperature 296(2)
_cell_volume 1620.59(9)
_computing_structure_refinement 'SHELXL-97 (Sheldrick, 2008)'
_computing_structure_solution 'SHELXS-97 (Sheldrick, 2008)'
_diffrn_ambient_temperature 296(2)
_diffrn_measured_fraction_theta_full 0.997
_diffrn_measured_fraction_theta_max 0.997
_diffrn_radiation_monochromator graphite
_diffrn_radiation_source 'fine-focus sealed tube'
_diffrn_radiation_type MoK\a
_diffrn_radiation_wavelength 0.71073
_diffrn_reflns_av_R_equivalents 0.0186
_diffrn_reflns_av_sigmaI/netI 0.0289
_diffrn_reflns_limit_h_max 15
_diffrn_reflns_limit_h_min -22
_diffrn_reflns_limit_k_max 6
_diffrn_reflns_limit_k_min -7
_diffrn_reflns_limit_l_max 16
_diffrn_reflns_limit_l_min -14
_diffrn_reflns_number 4800
_diffrn_reflns_theta_full 24.99
_diffrn_reflns_theta_max 24.99
_diffrn_reflns_theta_min 1.61
_exptl_absorpt_coefficient_mu 0.200
_exptl_absorpt_correction_T_max 0.9803
_exptl_absorpt_correction_T_min 0.9611
_exptl_absorpt_correction_type multi-scan
_exptl_crystal_density_diffrn 1.178
_exptl_crystal_density_method 'not measured'
_exptl_crystal_F_000 608
_exptl_crystal_size_max 0.20
_exptl_crystal_size_mid 0.10
_exptl_crystal_size_min 0.10
_refine_diff_density_max 0.248
_refine_diff_density_min -0.279
_refine_diff_density_rms 0.031
_refine_ls_abs_structure_details 'Flack H D (1983), Acta Cryst. A39, 876-881'
_refine_ls_abs_structure_Flack 0.15(8)
_refine_ls_extinction_method none
_refine_ls_goodness_of_fit_ref 1.263
_refine_ls_hydrogen_treatment mixed
_refine_ls_matrix_type full
_refine_ls_number_parameters 200
_refine_ls_number_reflns 2623
_refine_ls_number_restraints 1
_refine_ls_restrained_S_all 1.263
_refine_ls_R_factor_all 0.0425
_refine_ls_R_factor_gt 0.0360
_refine_ls_shift/su_max 0.000
_refine_ls_shift/su_mean 0.000
_refine_ls_structure_factor_coef Fsqd
_refine_ls_weighting_details 'calc w=1/[\s^2^(Fo^2^)+(0.0448P)^2^+0.0000P] where P=(Fo^2^+2Fc^2^)/3'
_refine_ls_weighting_scheme calc
_refine_ls_wR_factor_gt 0.0872
_refine_ls_wR_factor_ref 0.0917
_reflns_number_gt 2371
_reflns_number_total 2623
_reflns_threshold_expression >2sigma(I)
_cod_data_source_file ol501815e_si_001.cif
_cod_data_source_block 2013112_0ma
_cod_depositor_comments 'Adding full bibliography for 1517232--1517235.cif.'
_cod_original_cell_volume 1620.59(8)
_cod_original_sg_symbol_H-M C2
_cod_database_code 1517234

loop_
_symmetry_equiv_pos_as_xyz
'x, y, z'
'-x, y, -z'
'x+1/2, y+1/2, z'
'-x+1/2, y+1/2, -z'

loop_
_atom_site_label
_atom_site_type_symbol
_atom_site_fract_x
_atom_site_fract_y
_atom_site_fract_z
_atom_site_U_iso_or_equiv
_atom_site_adp_type
_atom_site_occupancy
_atom_site_symmetry_multiplicity
_atom_site_calc_flag
_atom_site_refinement_flags
S1 S 0.34600(3) 0.33064(8) 0.23276(5) 0.04481(18) Uani 1 1 d .
O1 O 0.17604(11) -0.2997(3) 0.28533(14) 0.0572(5) Uani 1 1 d .
O1S O 0.30600(14) 0.8181(4) 0.06481(18) 0.0649(5) Uani 1 1 d .
O2 O 0.29849(11) 0.4244(3) 0.13121(16) 0.0656(6) Uani 1 1 d .
C14 C 0.4314(2) 0.2030(8) 0.1186(3) 0.1000(13) Uani 1 1 d .
H12 H 0.3943 0.2708 0.0611 0.150 Uiso 1 1 calc R
H11 H 0.4163 0.0665 0.1210 0.150 Uiso 1 1 calc R
H13 H 0.4786 0.2062 0.1088 0.150 Uiso 1 1 calc R
C12 C 0.43895(13) 0.3063(5) 0.2212(2) 0.0554(7) Uani 1 1 d .
N1 N 0.32471(11) 0.0945(3) 0.23755(15) 0.0420(5) Uani 1 1 d .
H10 H 0.3449 0.0019 0.2126 0.050 Uiso 1 1 calc R
C7 C 0.26935(13) 0.0486(4) 0.28662(18) 0.0421(6) Uani 1 1 d .
H7 H 0.2672 0.1645 0.3297 0.050 Uiso 1 1 calc R
C6 C 0.29460(14) -0.1300(4) 0.36042(18) 0.0456(7) Uani 1 1 d .
C5 C 0.24703(15) -0.2867(4) 0.35919(19) 0.0483(6) Uani 1 1 d .
C4 C 0.26786(19) -0.4358(5) 0.4353(2) 0.0638(8) Uani 1 1 d .
H4 H 0.2346 -0.5378 0.4345 0.077 Uiso 1 1 calc R
C3 C 0.3382(2) -0.4312(6) 0.5118(3) 0.0813(11) Uani 1 1 d .
H3 H 0.3526 -0.5304 0.5632 0.098 Uiso 1 1 calc R
C8 C 0.19088(14) 0.0145(4) 0.20822(19) 0.0462(6) Uani 1 1 d .
C9 C 0.16886(14) -0.2007(4) 0.1880(2) 0.0533(7) Uani 1 1 d .
H5 H 0.1175 -0.2100 0.1394 0.064 Uiso 1 1 calc R
H6 H 0.2007 -0.2662 0.1560 0.064 Uiso 1 1 calc R
C1 C 0.36547(16) -0.1310(6) 0.4377(2) 0.0722(10) Uani 1 1 d .
H1 H 0.3991 -0.0294 0.4393 0.087 Uiso 1 1 calc R
C2 C 0.3868(2) -0.2817(8) 0.5125(3) 0.0945(12) Uani 1 1 d .
H2 H 0.4346 -0.2807 0.5637 0.113 Uiso 1 1 calc R
C10 C 0.14552(15) 0.1595(4) 0.1631(2) 0.0571(7) Uani 1 1 d .
C11 C 0.10034(19) 0.3023(6) 0.1146(4) 0.0853(11) Uani 1 1 d .
C15 C 0.46561(19) 0.5214(5) 0.2213(3) 0.0804(10) Uani 1 1 d .
H17 H 0.5178 0.5216 0.2306 0.121 Uiso 1 1 calc R
H18 H 0.4584 0.5941 0.2779 0.121 Uiso 1 1 calc R
H19 H 0.4374 0.5838 0.1554 0.121 Uiso 1 1 calc R
C13 C 0.48983(17) 0.1955(8) 0.3171(3) 0.0979(13) Uani 1 1 d .
H14 H 0.4739 0.0586 0.3140 0.147 Uiso 1 1 calc R
H16 H 0.4875 0.2572 0.3797 0.147 Uiso 1 1 calc R
H15 H 0.5404 0.2004 0.3185 0.147 Uiso 1 1 calc R
H9 H 0.0990(18) 0.358(6) 0.043(3) 0.101(12) Uiso 1 1 d .
H8 H 0.0654(19) 0.346(7) 0.150(3) 0.110(13) Uiso 1 1 d .
H1B H 0.276(2) 0.834(7) 0.012(3) 0.104(15) Uiso 1 1 d .
H1A H 0.304(2) 0.698(9) 0.078(3) 0.118(17) Uiso 1 1 d .

loop_
_atom_site_aniso_label
_atom_site_aniso_U_11
_atom_site_aniso_U_22
_atom_site_aniso_U_33
_atom_site_aniso_U_23
_atom_site_aniso_U_13
_atom_site_aniso_U_12
S1 0.0422(3) 0.0385(3) 0.0524(3) -0.0016(3) 0.0152(2) -0.0082(3)
O1 0.0584(12) 0.0527(11) 0.0667(11) 0.0037(10) 0.0298(9) -0.0125(9)
O1S 0.0862(16) 0.0468(12) 0.0566(12) -0.0017(12) 0.0194(11) -0.0037(14)
O2 0.0485(11) 0.0525(11) 0.0794(13) 0.0197(10) 0.0028(10) -0.0070(9)
C14 0.087(3) 0.120(3) 0.121(3) -0.042(3) 0.071(2) -0.036(2)
C12 0.0398(14) 0.062(2) 0.0637(15) 0.0033(15) 0.0181(11) -0.0123(14)
N1 0.0411(11) 0.0375(12) 0.0521(12) 0.0006(9) 0.0222(9) -0.0027(9)
C7 0.0443(15) 0.0409(14) 0.0459(13) -0.0015(11) 0.0221(11) -0.0037(11)
C6 0.0492(14) 0.0503(18) 0.0419(12) 0.0026(11) 0.0220(11) -0.0014(11)
C5 0.0537(17) 0.0487(15) 0.0498(14) 0.0016(13) 0.0274(12) 0.0019(13)
C4 0.085(2) 0.0524(17) 0.0727(19) 0.0106(15) 0.0509(18) 0.0024(16)
C3 0.085(3) 0.091(3) 0.073(2) 0.039(2) 0.0334(19) 0.019(2)
C8 0.0396(15) 0.0529(16) 0.0502(14) 0.0053(12) 0.0211(12) -0.0037(13)
C9 0.0448(14) 0.0582(19) 0.0553(13) -0.0054(13) 0.0162(11) -0.0089(13)
C1 0.0559(18) 0.093(3) 0.0601(16) 0.0239(17) 0.0118(14) -0.0088(17)
C2 0.072(2) 0.131(3) 0.071(2) 0.044(2) 0.0149(18) 0.009(2)
C10 0.0404(16) 0.066(2) 0.0682(17) 0.0103(16) 0.0239(14) -0.0033(15)
C11 0.065(2) 0.076(3) 0.117(3) 0.037(2) 0.036(2) 0.018(2)
C15 0.058(2) 0.079(2) 0.097(2) 0.006(2) 0.0197(18) -0.0293(18)
C13 0.0378(17) 0.117(3) 0.123(3) 0.038(3) 0.0100(18) -0.0010(19)

loop_
_atom_type_symbol
_atom_type_description
_atom_type_scat_dispersion_real
_atom_type_scat_dispersion_imag
_atom_type_scat_source
C C 0.0033 0.0016 'International Tables Vol C Tables 4.2.6.8 and 6.1.1.4'
H H 0.0000 0.0000 'International Tables Vol C Tables 4.2.6.8 and 6.1.1.4'
N N 0.0061 0.0033 'International Tables Vol C Tables 4.2.6.8 and 6.1.1.4'
O O 0.0106 0.0060 'International Tables Vol C Tables 4.2.6.8 and 6.1.1.4'
S S 0.1246 0.1234 'International Tables Vol C Tables 4.2.6.8 and 6.1.1.4'

loop_
_geom_angle_atom_site_label_1
_geom_angle_atom_site_label_2
_geom_angle_atom_site_label_3
_geom_angle
O2 S1 N1 111.35(11)
O2 S1 C12 104.13(12)
N1 S1 C12 100.33(13)
C5 O1 C9 112.75(19)
H1B O1S H1A 106(4)
C12 C14 H12 109.5
C12 C14 H11 109.5
H12 C14 H11 109.5
C12 C14 H13 109.5
H12 C14 H13 109.5
H11 C14 H13 109.5
C14 C12 C13 112.9(3)
C14 C12 C15 110.6(3)
C13 C12 C15 110.5(3)
C14 C12 S1 109.9(2)
C13 C12 S1 108.2(2)
C15 C12 S1 104.4(2)
C7 N1 S1 116.64(16)
C7 N1 H10 121.7
S1 N1 H10 121.7
N1 C7 C8 113.88(19)
N1 C7 C6 110.6(2)
C8 C7 C6 110.3(2)
N1 C7 H7 107.3
C8 C7 H7 107.3
C6 C7 H7 107.3
C5 C6 C1 117.8(3)
C5 C6 C7 122.3(2)
C1 C6 C7 119.8(2)
O1 C5 C6 122.0(2)
O1 C5 C4 116.4(3)
C6 C5 C4 121.5(3)
C3 C4 C5 119.3(3)
C3 C4 H4 120.3
C5 C4 H4 120.3
C2 C3 C4 120.1(3)
C2 C3 H3 119.9
C4 C3 H3 119.9
C10 C8 C9 122.3(2)
C10 C8 C7 123.1(3)
C9 C8 C7 114.6(2)
O1 C9 C8 110.1(2)
O1 C9 H5 109.6
C8 C9 H5 109.6
O1 C9 H6 109.6
C8 C9 H6 109.6
H5 C9 H6 108.1
C2 C1 C6 120.7(3)
C2 C1 H1 119.6
C6 C1 H1 119.6
C3 C2 C1 120.5(3)
C3 C2 H2 119.7
C1 C2 H2 119.7
C11 C10 C8 177.8(4)
C10 C11 H9 122(2)
C10 C11 H8 114(2)
H9 C11 H8 124(3)
C12 C15 H17 109.5
C12 C15 H18 109.5
H17 C15 H18 109.5
C12 C15 H19 109.5
H17 C15 H19 109.5
H18 C15 H19 109.5
C12 C13 H14 109.5
C12 C13 H16 109.5
H14 C13 H16 109.5
C12 C13 H15 109.5
H14 C13 H15 109.5
H16 C13 H15 109.5

loop_
_geom_bond_atom_site_label_1
_geom_bond_atom_site_label_2
_geom_bond_distance
S1 O2 1.4912(19)
S1 N1 1.637(2)
S1 C12 1.846(3)
O1 C5 1.371(3)
O1 C9 1.441(3)
O1S H1B 0.74(4)
O1S H1A 0.83(6)
C14 C12 1.515(4)
C14 H12 0.9600
C14 H11 0.9600
C14 H13 0.9600
C12 C13 1.511(4)
C12 C15 1.524(4)
N1 C7 1.471(3)
N1 H10 0.8600
C7 C8 1.514(3)
C7 C6 1.522(3)
C7 H7 0.9800
C6 C5 1.383(4)
C6 C1 1.385(4)
C5 C4 1.387(4)
C4 C3 1.374(4)
C4 H4 0.9300
C3 C2 1.362(6)
C3 H3 0.9300
C8 C10 1.298(4)
C8 C9 1.496(4)
C9 H5 0.9700
C9 H6 0.9700
C1 C2 1.384(5)
C1 H1 0.9300
C2 H2 0.9300
C10 C11 1.298(4)
C11 H9 1.03(4)
C11 H8 1.00(4)
C15 H17 0.9600
C15 H18 0.9600
C15 H19 0.9600
C13 H14 0.9600
C13 H16 0.9600
C13 H15 0.9600

loop_
_geom_torsion_atom_site_label_1
_geom_torsion_atom_site_label_2
_geom_torsion_atom_site_label_3
_geom_torsion_atom_site_label_4
_geom_torsion
O2 S1 C12 C14 -51.4(3)
N1 S1 C12 C14 63.9(3)
O2 S1 C12 C13 -175.1(2)
N1 S1 C12 C13 -59.8(3)
O2 S1 C12 C15 67.2(2)
N1 S1 C12 C15 -177.5(2)
O2 S1 N1 C7 -93.10(19)
C12 S1 N1 C7 157.16(17)
S1 N1 C7 C8 99.4(2)
S1 N1 C7 C6 -135.78(17)
N1 C7 C6 C5 -133.1(2)
C8 C7 C6 C5 -6.2(3)
N1 C7 C6 C1 52.2(3)
C8 C7 C6 C1 179.1(2)
C9 O1 C5 C6 27.1(3)
C9 O1 C5 C4 -155.1(2)
C1 C6 C5 O1 -179.5(3)
C7 C6 C5 O1 5.7(4)
C1 C6 C5 C4 2.9(4)
C7 C6 C5 C4 -171.9(2)
O1 C5 C4 C3 -179.8(3)
C6 C5 C4 C3 -2.0(4)
C5 C4 C3 C2 -0.1(5)
N1 C7 C8 C10 -80.8(3)
C6 C7 C8 C10 154.2(2)
N1 C7 C8 C9 100.3(3)
C6 C7 C8 C9 -24.7(3)
C5 O1 C9 C8 -57.3(3)
C10 C8 C9 O1 -121.9(3)
C7 C8 C9 O1 57.0(3)
C5 C6 C1 C2 -1.7(5)
C7 C6 C1 C2 173.2(3)
C4 C3 C2 C1 1.2(7)
C6 C1 C2 C3 -0.3(6)
C9 C8 C10 C11 -68(8)
C7 C8 C10 C11 113(8)
